data_2101542
loop_
_publ_author_name
'Karfunkel, H. R.'
'Wu, Z. J.'
'Burkhard, A.'
'Rihs, G.'
'Sinnreich, D.'
'Buerger, H. M.'
'Stanek, J.'

_publ_section_title
;
 Crystal packing calculations and Rietveld refinement in elucidating
 the crystal structures of two modifications of 4-amidinoindanone
 guanylhydrazone
;
_journal_issue 3
_journal_name_full 'Acta Crystallographica Section B'
_journal_page_first 555
_journal_page_last 561
_journal_paper_doi 10.1107/S0108768195017174
_journal_volume 52
_journal_year 1996
_chemical_formula_moiety 'C11 H14 N6'
_chemical_formula_sum 'C11 H14 N6'
_chemical_formula_weight 230.27
_space_group_IT_number 2
_symmetry_cell_setting triclinic
_symmetry_space_group_name_Hall '-P 1'
_symmetry_space_group_name_H-M 'P -1'
_cell_angle_alpha 71.078
_cell_angle_beta 82.838
_cell_angle_gamma 78.941
_cell_formula_units_Z 2
_cell_length_a 10.717
_cell_length_b 7.762
_cell_length_c 7.418
_cell_volume 571.585
_diffrn_measurement_device Guinier
_exptl_crystal_description powder
_cod_data_source_file sh0073.cif
_cod_data_source_block sh0073a
_cod_original_cell_volume 571.59
_cod_database_code 2101542

loop_
_symmetry_equiv_pos_as_xyz
x,y,z
-x,-y,-z

loop_
_atom_site_label
_atom_site_fract_x
_atom_site_fract_y
_atom_site_fract_z
C(1) 0.4992 0.2353 0.1120
C(2) 0.5742 0.2434 -0.0563
C(3) 0.7078 0.1914 -0.0520
C(4) 0.7623 0.1324 0.1263
C(5) 0.5522 0.1809 0.2889
C(6) 0.6853 0.1282 0.2960
C(7) 0.4907 0.3088 -0.2248
C(8) 0.3507 0.3407 -0.1380
C(9) 0.3633 0.2940 0.0749
C(10) 0.7934 0.1949 -0.2256
N(11) 0.7959 0.3328 -0.3799
N(12) 0.8784 0.0376 -0.2257
N(13) 0.2724 0.3013 0.2090
N(14) 0.1489 0.3625 0.1527
C(15) 0.0617 0.3542 0.2907
N(16) -0.0624 0.4209 0.2545
N(17) 0.0954 0.2745 0.4735
H(18) 0.8647 0.0913 0.1332
H(19) 0.4913 0.1802 0.4167
H(20) 0.7282 0.0860 0.4320
H(21) 0.5037 0.2046 -0.2969
H(22) 0.5157 0.4345 -0.3313
H(23) 0.2914 0.2538 -0.1664
H(24) 0.3038 0.4829 -0.1982
H(25) 0.7310 0.4475 -0.3754
H(26) 0.8789 -0.0731 -0.1068
H(27) 0.9370 0.0401 -0.3439
H(28) -0.0898 0.4835 0.1203
H(29) -0.1285 0.4103 0.3653
H(30) 0.1884 0.2263 0.4946
H(31) 0.0300 0.2691 0.5854
